data_4082893
loop_
_publ_author_name
'Das, Animesh'
'Dash, Chandrakanta'
'Yousufuddin, Muhammed'
'Dias, H. V. Rasika'

_publ_section_title
;
 Coordination and Ligand Substitution Chemistry of
 Bis(cyclooctyne)copper(I)
;
_journal_issue 7
_journal_name_full Organometallics
_journal_page_first 1644
_journal_paper_doi 10.1021/om4012032
_journal_volume 33
_journal_year 2014
_chemical_formula_moiety 'F6 Sb, C21 H33 Cu N'
_chemical_formula_sum 'C21 H33 Cu F6 N Sb'
_chemical_formula_weight 598.77
_chemical_name_systematic
;
 ?
;
_space_group_crystal_system orthorhombic
_space_group_IT_number 29
_space_group_name_Hall 'P 2c -2ac'
_space_group_name_H-M_alt 'P c a 21'
_symmetry_space_group_name_Hall 'P 2c -2ac'
_symmetry_space_group_name_H-M 'P c a 21'
_atom_sites_solution_hydrogens geom
_atom_sites_solution_primary direct
_audit_creation_date 2013-11-28
_audit_creation_method
;
Olex2 1.2
(compiled 2013.11.15 svn.r2834 for OlexSys, GUI svn.r4720)
;
_cell_angle_alpha 90
_cell_angle_beta 90
_cell_angle_gamma 90
_cell_formula_units_Z 8
_cell_length_a 21.9038(19)
_cell_length_b 8.6153(7)
_cell_length_c 25.675(2)
_cell_measurement_reflns_used 9936
_cell_measurement_temperature 100(2)
_cell_measurement_theta_max 28.21
_cell_measurement_theta_min 2.44
_cell_volume 4845.1(7)
_computing_cell_refinement 'SAINT v7.68A (Bruker, 2009)'
_computing_data_reduction 'SAINT v7.68A (Bruker, 2009)'
_computing_molecular_graphics 'Olex2 (Dolomanov et al., 2009)'
_computing_publication_material 'Olex2 (Dolomanov et al., 2009)'
_computing_structure_refinement 'ShelXL (Sheldrick, 2008)'
_computing_structure_solution 'ShelXS (Sheldrick, 2008)'
_diffrn_ambient_temperature 100.15
_diffrn_measured_fraction_theta_full 1.000
_diffrn_measured_fraction_theta_max 1.000
_diffrn_measurement_device_type 'Bruker APEX-II CCD'
_diffrn_measurement_method '\f and \w scans'
_diffrn_radiation_monochromator graphite
_diffrn_radiation_type MoK\a
_diffrn_radiation_wavelength 0.71073
_diffrn_reflns_av_R_equivalents 0.0505
_diffrn_reflns_av_unetI/netI 0.0478
_diffrn_reflns_Laue_measured_fraction_full 1.000
_diffrn_reflns_Laue_measured_fraction_max 1.000
_diffrn_reflns_limit_h_max 28
_diffrn_reflns_limit_h_min -27
_diffrn_reflns_limit_k_max 11
_diffrn_reflns_limit_k_min -11
_diffrn_reflns_limit_l_max 32
_diffrn_reflns_limit_l_min -33
_diffrn_reflns_number 43168
_diffrn_reflns_point_group_measured_fraction_full 0.997
_diffrn_reflns_point_group_measured_fraction_max 0.991
_diffrn_reflns_theta_full 25.242
_diffrn_reflns_theta_max 27.499
_diffrn_reflns_theta_min 1.586
_diffrn_standards_number 0
_exptl_absorpt_coefficient_mu 2.046
_exptl_absorpt_correction_T_max 0.7457
_exptl_absorpt_correction_T_min 0.5433
_exptl_absorpt_correction_type multi-scan
_exptl_absorpt_process_details
;
SADABS-2008/1 (Bruker,2008) was used for absorption correction.
wR2(int) was 0.0862 before and 0.0639 after correction.
The Ratio of minimum to maximum transmission is 0.7286.
The \l/2 correction factor is 0.0015.
;
_exptl_crystal_colour 'clear whiteish colourless'
_exptl_crystal_colour_lustre clear
_exptl_crystal_colour_modifier whiteish
_exptl_crystal_colour_primary colourless
_exptl_crystal_density_diffrn 1.642
_exptl_crystal_description platy
_exptl_crystal_F_000 2400
_exptl_crystal_size_max 0.1
_exptl_crystal_size_mid 0.05
_exptl_crystal_size_min 0.03
_refine_diff_density_max 2.033
_refine_diff_density_min -0.513
_refine_diff_density_rms 0.120
_refine_ls_abs_structure_details
;
 Flack x determined using 4216 quotients [(I+)-(I-)]/[(I+)+(I-)]
 (Parsons and Flack (2004), Acta Cryst. A60, s61).
;
_refine_ls_abs_structure_Flack 0.038(10)
_refine_ls_extinction_method none
_refine_ls_goodness_of_fit_ref 1.041
_refine_ls_hydrogen_treatment constr
_refine_ls_matrix_type full
_refine_ls_number_parameters 547
_refine_ls_number_reflns 11038
_refine_ls_number_restraints 1
_refine_ls_restrained_S_all 1.040
_refine_ls_R_factor_all 0.0450
_refine_ls_R_factor_gt 0.0359
_refine_ls_shift/su_max 0.001
_refine_ls_shift/su_mean 0.000
_refine_ls_structure_factor_coef Fsqd
_refine_ls_weighting_details 'w=1/[\s^2^(Fo^2^)+(0.0413P)^2^] where P=(Fo^2^+2Fc^2^)/3'
_refine_ls_weighting_scheme calc
_refine_ls_wR_factor_gt 0.0784
_refine_ls_wR_factor_ref 0.0829
_reflns_Friedel_coverage 0.938
_reflns_Friedel_fraction_full 0.995
_reflns_Friedel_fraction_max 0.983
_reflns_number_gt 9562
_reflns_number_total 11038
_reflns_threshold_expression 'I > 2\s(I)'
_cod_data_source_file om4012032_si_002.cif
_cod_data_source_block dias844m
_cod_depositor_comments 'Adding full bibliography for 4082893.cif.'
_cod_original_cell_volume 4845.0(7)
_cod_database_code 4082893
_shelxl_version_number 2013-4
_shelx_space_group_comment
;
The symmetry employed for this shelxl refinement is uniquely defined
by the following loop, which should always be used as a source of
symmetry information in preference to the above space-group names.
They are only intended as comments.
;
_olex2_refinement_description
;
1. Fixed Uiso
 At 1.2 times of:
  All C(H,H) groups
 At 1.5 times of:
  All C(H,H,H) groups
2.a Secondary CH2 refined with riding coordinates:
 C3(H3A,H3B), C4(H4A,H4B), C5(H5A,H5B), C6(H6A,H6B), C7(H7A,H7B), C8(H8A,H8B),
 C11(H11A,H11B), C12(H12A,H12B), C13(H13A,H13B), C14(H14A,H14B), C15(H15A,H15B),
  C16(H16A,H16B), C24(H24A,H24B), C25(H25A,H25B), C26(H26A,H26B), C27(H27A,
 H27B), C28(H28A,H28B), C29(H29A,H29B), C32(H32A,H32B), C33(H33A,H33B),
 C34(H34A,H34B), C35(H35A,H35B), C36(H36A,H36B), C37(H37A,H37B)
2.b Idealised Me refined as rotating group:
 C19(H19A,H19B,H19C), C20(H20A,H20B,H20C), C21(H21A,H21B,H21C), C40(H40A,H40B,
 H40C), C41(H41A,H41B,H41C), C42(H42A,H42B,H42C)
;

loop_
_space_group_symop_operation_xyz
'x, y, z'
'-x, -y, z+1/2'
'x+1/2, -y, z'
'-x+1/2, y, z+1/2'

loop_
_atom_site_label
_atom_site_type_symbol
_atom_site_fract_x
_atom_site_fract_y
_atom_site_fract_z
_atom_site_U_iso_or_equiv
_atom_site_adp_type
_atom_site_occupancy
_atom_site_site_symmetry_order
_atom_site_calc_flag
_atom_site_refinement_flags_posn
Sb1 Sb 0.01694(2) 0.00954(4) 0.48674(2) 0.02431(10) Uani 1 1 d .
Sb2 Sb 0.23135(2) 0.53670(5) 0.20764(2) 0.02503(11) Uani 1 1 d .
Cu1 Cu 0.20356(3) 0.03831(8) 0.27297(3) 0.02025(17) Uani 1 1 d .
Cu2 Cu 0.04498(4) 0.48484(8) 0.42059(3) 0.02045(17) Uani 1 1 d .
F1 F -0.0011(2) -0.1344(5) 0.53905(17) 0.0554(12) Uani 1 1 d .
F2 F 0.00587(19) -0.1443(5) 0.43587(16) 0.0419(10) Uani 1 1 d .
F3 F 0.0365(2) 0.1523(5) 0.43476(16) 0.0485(11) Uani 1 1 d .
F4 F 0.02887(17) 0.1622(5) 0.53793(16) 0.0381(10) Uani 1 1 d .
F5 F -0.06520(18) 0.0642(6) 0.4817(2) 0.0600(14) Uani 1 1 d .
F6 F 0.09915(17) -0.0475(4) 0.49206(17) 0.0408(9) Uani 1 1 d .
F7 F 0.2205(2) 0.3907(5) 0.26087(17) 0.0508(12) Uani 1 1 d .
F8 F 0.21493(19) 0.3827(5) 0.15777(16) 0.0406(10) Uani 1 1 d .
F9 F 0.2402(2) 0.6841(5) 0.15447(16) 0.0431(11) Uani 1 1 d .
F10 F 0.2466(2) 0.6901(5) 0.25774(16) 0.0422(10) Uani 1 1 d .
F11 F 0.14812(15) 0.5847(4) 0.20961(18) 0.0420(9) Uani 1 1 d .
F12 F 0.31411(19) 0.4914(5) 0.2040(2) 0.0592(15) Uani 1 1 d .
N1 N 0.2890(2) 0.0461(6) 0.1791(2) 0.0226(11) Uani 1 1 d .
N2 N -0.0417(3) 0.5036(6) 0.5142(2) 0.0219(11) Uani 1 1 d .
C1 C 0.1125(3) -0.0207(6) 0.2775(3) 0.0216(13) Uani 1 1 d .
C2 C 0.1258(4) -0.0049(7) 0.2328(3) 0.0237(15) Uani 1 1 d .
C3 C 0.1168(3) -0.0075(8) 0.1754(3) 0.0302(15) Uani 1 1 d .
H3A H 0.1406 -0.0933 0.1597 0.036 Uiso 1 1 calc R
H3B H 0.1308 0.0916 0.1599 0.036 Uiso 1 1 calc R
C4 C 0.0480(3) -0.0311(8) 0.1650(3) 0.0311(15) Uani 1 1 d .
H4A H 0.0262 0.0658 0.1741 0.037 Uiso 1 1 calc R
H4B H 0.0420 -0.0492 0.1272 0.037 Uiso 1 1 calc R
C5 C 0.0190(3) -0.1652(7) 0.1949(3) 0.0368(17) Uani 1 1 d .
H5A H 0.0510 -0.2446 0.2006 0.044 Uiso 1 1 calc R
H5B H -0.0124 -0.2126 0.1722 0.044 Uiso 1 1 calc R
C6 C -0.0113(3) -0.1300(7) 0.2487(3) 0.0319(15) Uani 1 1 d .
H6A H -0.0190 -0.0168 0.2503 0.038 Uiso 1 1 calc R
H6B H -0.0517 -0.1818 0.2491 0.038 Uiso 1 1 calc R
C7 C 0.0219(3) -0.1759(7) 0.2988(3) 0.0330(15) Uani 1 1 d .
H7A H 0.0425 -0.2765 0.2925 0.040 Uiso 1 1 calc R
H7B H -0.0092 -0.1935 0.3261 0.040 Uiso 1 1 calc R
C8 C 0.0696(3) -0.0618(7) 0.3205(2) 0.0261(13) Uani 1 1 d .
H8A H 0.0492 0.0328 0.3338 0.031 Uiso 1 1 calc R
H8B H 0.0923 -0.1105 0.3496 0.031 Uiso 1 1 calc R
C9 C 0.2192(3) 0.0816(6) 0.3512(2) 0.0208(12) Uani 1 1 d .
C10 C 0.2676(3) 0.0701(7) 0.3291(2) 0.0219(13) Uani 1 1 d .
C11 C 0.3347(3) 0.0721(8) 0.3230(2) 0.0315(14) Uani 1 1 d .
H11A H 0.3479 0.1710 0.3070 0.038 Uiso 1 1 calc R
H11B H 0.3479 -0.0143 0.3002 0.038 Uiso 1 1 calc R
C12 C 0.3632(3) 0.0545(8) 0.3774(3) 0.0337(16) Uani 1 1 d .
H12A H 0.3577 -0.0541 0.3891 0.040 Uiso 1 1 calc R
H12B H 0.4076 0.0742 0.3747 0.040 Uiso 1 1 calc R
C13 C 0.3367(3) 0.1623(7) 0.4189(2) 0.0294(13) Uani 1 1 d .
H13A H 0.3239 0.2597 0.4016 0.035 Uiso 1 1 calc R
H13B H 0.3697 0.1890 0.4436 0.035 Uiso 1 1 calc R
C14 C 0.2816(3) 0.1001(7) 0.4508(2) 0.0277(13) Uani 1 1 d .
H14A H 0.2774 -0.0122 0.4434 0.033 Uiso 1 1 calc R
H14B H 0.2917 0.1105 0.4882 0.033 Uiso 1 1 calc R
C15 C 0.2194(3) 0.1767(7) 0.4416(2) 0.0265(13) Uani 1 1 d .
H15A H 0.2262 0.2879 0.4337 0.032 Uiso 1 1 calc R
H15B H 0.1958 0.1714 0.4745 0.032 Uiso 1 1 calc R
C16 C 0.1800(3) 0.1066(7) 0.3976(2) 0.0248(12) Uani 1 1 d .
H16A H 0.1622 0.0066 0.4091 0.030 Uiso 1 1 calc R
H16B H 0.1461 0.1781 0.3888 0.030 Uiso 1 1 calc R
C17 C 0.2573(3) 0.0458(7) 0.2143(3) 0.0238(14) Uani 1 1 d .
C18 C 0.3280(3) 0.0427(7) 0.1323(2) 0.0222(13) Uani 1 1 d .
C19 C 0.2853(4) 0.0098(8) 0.0859(3) 0.0380(18) Uani 1 1 d .
H19A H 0.2652 -0.0907 0.0909 0.057 Uiso 1 1 calc GR
H19B H 0.3092 0.0077 0.0536 0.057 Uiso 1 1 calc GR
H19C H 0.2543 0.0917 0.0836 0.057 Uiso 1 1 calc GR
C20 C 0.3564(3) 0.2049(7) 0.1268(3) 0.0361(16) Uani 1 1 d .
H20A H 0.3853 0.2051 0.0976 0.054 Uiso 1 1 calc GR
H20B H 0.3780 0.2319 0.1590 0.054 Uiso 1 1 calc GR
H20C H 0.3241 0.2812 0.1203 0.054 Uiso 1 1 calc GR
C21 C 0.3747(3) -0.0829(8) 0.1396(3) 0.0350(15) Uani 1 1 d .
H21A H 0.3540 -0.1822 0.1456 0.053 Uiso 1 1 calc GR
H21B H 0.4004 -0.0582 0.1697 0.053 Uiso 1 1 calc GR
H21C H 0.4002 -0.0905 0.1084 0.053 Uiso 1 1 calc GR
C22 C 0.0310(3) 0.4284(6) 0.3426(2) 0.0217(12) Uani 1 1 d .
C23 C -0.0181(3) 0.4406(7) 0.3642(2) 0.0234(13) Uani 1 1 d .
C24 C -0.0852(3) 0.4364(8) 0.3688(2) 0.0300(14) Uani 1 1 d .
H24A H -0.0996 0.5242 0.3905 0.036 Uiso 1 1 calc R
H24B H -0.0982 0.3384 0.3856 0.036 Uiso 1 1 calc R
C25 C -0.1127(3) 0.4477(8) 0.3139(3) 0.0331(15) Uani 1 1 d .
H25A H -0.1076 0.5552 0.3010 0.040 Uiso 1 1 calc R
H25B H -0.1571 0.4263 0.3160 0.040 Uiso 1 1 calc R
C26 C -0.0836(3) 0.3343(7) 0.2742(3) 0.0305(14) Uani 1 1 d .
H26A H -0.1156 0.3015 0.2493 0.037 Uiso 1 1 calc R
H26B H -0.0701 0.2406 0.2933 0.037 Uiso 1 1 calc R
C27 C -0.0287(3) 0.3972(7) 0.2426(2) 0.0274(14) Uani 1 1 d .
H27A H -0.0378 0.3828 0.2051 0.033 Uiso 1 1 calc R
H27B H -0.0257 0.5102 0.2489 0.033 Uiso 1 1 calc R
C28 C 0.0340(3) 0.3248(7) 0.2536(2) 0.0262(13) Uani 1 1 d .
H28A H 0.0279 0.2136 0.2619 0.031 Uiso 1 1 calc R
H28B H 0.0586 0.3302 0.2213 0.031 Uiso 1 1 calc R
C29 C 0.0709(3) 0.3982(7) 0.2977(2) 0.0234(12) Uani 1 1 d .
H29A H 0.1044 0.3274 0.3081 0.028 Uiso 1 1 calc R
H29B H 0.0893 0.4967 0.2856 0.028 Uiso 1 1 calc R
C30 C 0.1231(3) 0.5315(7) 0.4611(3) 0.0233(14) Uani 1 1 d .
C31 C 0.1371(3) 0.5353(6) 0.4152(3) 0.0215(13) Uani 1 1 d .
C32 C 0.1815(3) 0.5639(7) 0.3725(2) 0.0256(13) Uani 1 1 d .
H32A H 0.1601 0.6088 0.3420 0.031 Uiso 1 1 calc R
H32B H 0.2005 0.4648 0.3617 0.031 Uiso 1 1 calc R
C33 C 0.2306(3) 0.6762(7) 0.3917(2) 0.0276(13) Uani 1 1 d .
H33A H 0.2119 0.7803 0.3951 0.033 Uiso 1 1 calc R
H33B H 0.2625 0.6835 0.3645 0.033 Uiso 1 1 calc R
C34 C 0.2620(3) 0.6361(7) 0.4436(2) 0.0284(14) Uani 1 1 d .
H34A H 0.3037 0.6803 0.4427 0.034 Uiso 1 1 calc R
H34B H 0.2663 0.5218 0.4454 0.034 Uiso 1 1 calc R
C35 C 0.2312(3) 0.6907(7) 0.4946(2) 0.0286(13) Uani 1 1 d .
H35A H 0.2626 0.7422 0.5162 0.034 Uiso 1 1 calc R
H35B H 0.2004 0.7704 0.4855 0.034 Uiso 1 1 calc R
C36 C 0.1995(3) 0.5673(8) 0.5286(3) 0.0310(15) Uani 1 1 d .
H36A H 0.2050 0.5951 0.5657 0.037 Uiso 1 1 calc R
H36B H 0.2197 0.4659 0.5227 0.037 Uiso 1 1 calc R
C37 C 0.1306(3) 0.5497(8) 0.5174(3) 0.0284(14) Uani 1 1 d .
H37A H 0.1142 0.4578 0.5358 0.034 Uiso 1 1 calc R
H37B H 0.1083 0.6427 0.5296 0.034 Uiso 1 1 calc R
C38 C -0.0103(3) 0.4951(6) 0.4794(3) 0.0223(15) Uani 1 1 d .
C39 C -0.0819(3) 0.5080(7) 0.5595(3) 0.0276(15) Uani 1 1 d .
C40 C -0.0435(3) 0.5490(8) 0.6066(3) 0.0370(17) Uani 1 1 d .
H40A H -0.0099 0.4747 0.6099 0.056 Uiso 1 1 calc GR
H40B H -0.0689 0.5449 0.6380 0.056 Uiso 1 1 calc GR
H40C H -0.0269 0.6539 0.6025 0.056 Uiso 1 1 calc GR
C41 C -0.1299(3) 0.6326(8) 0.5485(3) 0.0372(16) Uani 1 1 d .
H41A H -0.1100 0.7343 0.5460 0.056 Uiso 1 1 calc GR
H41B H -0.1599 0.6341 0.5768 0.056 Uiso 1 1 calc GR
H41C H -0.1506 0.6093 0.5156 0.056 Uiso 1 1 calc GR
C42 C -0.1106(3) 0.3473(7) 0.5651(3) 0.0343(15) Uani 1 1 d .
H42A H -0.1321 0.3203 0.5328 0.051 Uiso 1 1 calc GR
H42B H -0.1396 0.3479 0.5941 0.051 Uiso 1 1 calc GR
H42C H -0.0786 0.2705 0.5718 0.051 Uiso 1 1 calc GR

loop_
_atom_site_aniso_label
_atom_site_aniso_U_11
_atom_site_aniso_U_22
_atom_site_aniso_U_33
_atom_site_aniso_U_23
_atom_site_aniso_U_13
_atom_site_aniso_U_12
Sb1 0.0217(2) 0.0324(2) 0.0188(2) 0.00025(18) -0.0004(2) -0.00078(15)
Sb2 0.0235(2) 0.0334(2) 0.0182(2) -0.00105(19) -0.0002(2) 0.00345(16)
Cu1 0.0197(4) 0.0248(4) 0.0162(4) 0.0001(3) 0.0019(3) 0.0011(3)
Cu2 0.0206(4) 0.0240(4) 0.0167(4) 0.0011(3) 0.0032(3) 0.0011(3)
F1 0.084(3) 0.049(3) 0.033(2) 0.007(2) 0.018(2) -0.026(2)
F2 0.051(2) 0.045(2) 0.030(2) -0.0141(18) -0.0049(19) 0.005(2)
F3 0.072(3) 0.037(2) 0.036(2) 0.0156(18) 0.011(2) 0.016(2)
F4 0.042(2) 0.039(2) 0.033(2) -0.0120(17) -0.0070(18) -0.0021(17)
F5 0.021(2) 0.101(4) 0.057(3) -0.039(3) -0.008(2) 0.008(2)
F6 0.031(2) 0.044(2) 0.048(2) 0.006(2) -0.0056(19) 0.0095(16)
F7 0.087(3) 0.039(2) 0.027(2) 0.0115(18) 0.001(2) 0.021(2)
F8 0.050(2) 0.038(2) 0.033(2) -0.0110(18) -0.0140(19) 0.0012(19)
F9 0.057(3) 0.046(2) 0.026(2) 0.0064(18) 0.0065(19) -0.016(2)
F10 0.056(2) 0.040(2) 0.030(2) -0.0096(18) -0.008(2) 0.010(2)
F11 0.0260(18) 0.048(2) 0.052(2) 0.011(2) 0.007(2) 0.0068(16)
F12 0.020(2) 0.093(4) 0.065(4) -0.039(3) -0.009(2) 0.0156(18)
N1 0.022(3) 0.024(3) 0.022(3) -0.003(2) 0.001(2) 0.000(2)
N2 0.022(3) 0.024(3) 0.020(3) -0.0026(19) 0.001(2) -0.0028(19)
C1 0.017(3) 0.021(3) 0.026(4) -0.003(2) -0.003(3) 0.002(2)
C2 0.020(4) 0.029(3) 0.022(4) -0.004(2) 0.000(3) 0.001(2)
C3 0.027(4) 0.044(4) 0.020(4) -0.007(3) -0.003(3) 0.002(3)
C4 0.025(3) 0.045(4) 0.024(4) -0.007(3) -0.004(3) 0.006(3)
C5 0.028(3) 0.033(3) 0.050(5) -0.021(3) -0.004(3) 0.003(3)
C6 0.024(3) 0.026(3) 0.046(4) -0.009(3) 0.003(3) -0.002(3)
C7 0.034(4) 0.023(3) 0.042(4) 0.001(3) 0.008(3) -0.004(3)
C8 0.023(3) 0.030(3) 0.025(3) 0.002(3) 0.004(2) 0.001(3)
C9 0.027(3) 0.021(3) 0.014(3) 0.000(2) -0.002(2) -0.001(2)
C10 0.025(3) 0.027(3) 0.014(3) 0.002(2) -0.002(2) 0.001(2)
C11 0.021(3) 0.047(4) 0.026(3) -0.003(3) 0.004(3) -0.002(3)
C12 0.028(4) 0.046(4) 0.027(4) -0.002(3) -0.004(3) 0.003(3)
C13 0.028(3) 0.034(3) 0.025(3) -0.003(3) -0.004(3) -0.006(3)
C14 0.036(3) 0.029(3) 0.019(3) 0.003(2) -0.002(3) -0.004(3)
C15 0.037(3) 0.021(3) 0.021(3) -0.001(2) 0.008(3) -0.003(2)
C16 0.028(3) 0.025(3) 0.022(3) 0.000(2) 0.004(2) 0.003(2)
C17 0.026(3) 0.026(3) 0.019(4) 0.000(3) -0.002(3) 0.001(2)
C18 0.024(3) 0.030(3) 0.012(3) 0.000(2) 0.011(3) -0.002(2)
C19 0.048(5) 0.051(4) 0.015(4) -0.001(3) 0.005(3) 0.003(3)
C20 0.035(4) 0.034(4) 0.039(4) 0.002(3) 0.013(3) -0.003(3)
C21 0.033(4) 0.040(4) 0.032(4) 0.001(3) 0.008(3) 0.003(3)
C22 0.025(3) 0.021(3) 0.020(3) 0.000(2) -0.001(2) -0.001(2)
C23 0.022(3) 0.025(3) 0.022(3) -0.002(2) -0.004(2) 0.002(2)
C24 0.025(3) 0.038(4) 0.027(3) -0.003(3) 0.003(3) -0.001(3)
C25 0.021(3) 0.044(4) 0.035(4) 0.001(3) -0.007(3) -0.001(3)
C26 0.029(3) 0.031(3) 0.031(3) -0.001(3) -0.008(3) -0.003(3)
C27 0.031(3) 0.027(3) 0.024(3) 0.002(2) -0.005(2) 0.001(3)
C28 0.035(3) 0.022(3) 0.022(3) -0.003(2) 0.003(3) 0.004(2)
C29 0.024(3) 0.022(3) 0.024(3) 0.000(2) 0.003(2) 0.003(2)
C30 0.022(4) 0.022(3) 0.026(4) 0.001(2) -0.002(3) 0.001(2)
C31 0.016(3) 0.027(3) 0.022(4) 0.002(2) 0.000(3) -0.001(2)
C32 0.024(3) 0.031(3) 0.021(3) 0.000(2) 0.002(2) -0.006(3)
C33 0.028(3) 0.024(3) 0.030(3) 0.001(2) 0.003(3) -0.003(2)
C34 0.025(3) 0.026(3) 0.035(4) -0.007(3) 0.001(3) -0.005(2)
C35 0.029(3) 0.028(3) 0.029(3) -0.008(3) -0.003(3) -0.001(2)
C36 0.030(4) 0.038(4) 0.025(4) -0.005(3) -0.005(3) 0.001(3)
C37 0.030(4) 0.038(4) 0.017(3) 0.003(3) 0.005(3) 0.002(3)
C38 0.019(3) 0.023(3) 0.025(5) 0.000(2) 0.001(3) -0.002(2)
C39 0.028(4) 0.033(3) 0.022(4) 0.004(2) 0.003(3) 0.001(3)
C40 0.045(4) 0.044(4) 0.022(4) 0.003(3) -0.004(3) -0.006(3)
C41 0.037(4) 0.040(4) 0.035(4) 0.009(3) 0.018(3) 0.011(3)
C42 0.037(4) 0.036(4) 0.030(4) 0.001(3) 0.014(3) -0.006(3)

loop_
_atom_type_symbol
_atom_type_description
_atom_type_scat_dispersion_real
_atom_type_scat_dispersion_imag
_atom_type_scat_source
C C 0.0033 0.0016 'International Tables Vol C Tables 4.2.6.8 and 6.1.1.4'
H H 0.0000 0.0000 'International Tables Vol C Tables 4.2.6.8 and 6.1.1.4'
N N 0.0061 0.0033 'International Tables Vol C Tables 4.2.6.8 and 6.1.1.4'
F F 0.0171 0.0103 'International Tables Vol C Tables 4.2.6.8 and 6.1.1.4'
Cu Cu 0.3201 1.2651 'International Tables Vol C Tables 4.2.6.8 and 6.1.1.4'
Sb Sb -0.5866 1.5461 'International Tables Vol C Tables 4.2.6.8 and 6.1.1.4'

loop_
_geom_angle_atom_site_label_1
_geom_angle_atom_site_label_2
_geom_angle_atom_site_label_3
_geom_angle
F1 Sb1 F2 90.24(17)
F1 Sb1 F4 89.5(2)
F1 Sb1 F6 88.7(2)
F2 Sb1 F4 179.30(19)
F3 Sb1 F1 178.9(2)
F3 Sb1 F2 89.9(2)
F3 Sb1 F4 90.40(17)
F3 Sb1 F6 90.22(18)
F5 Sb1 F1 90.8(2)
F5 Sb1 F2 90.33(19)
F5 Sb1 F3 90.4(2)
F5 Sb1 F4 90.33(18)
F5 Sb1 F6 179.4(2)
F6 Sb1 F2 89.41(18)
F6 Sb1 F4 89.94(17)
F7 Sb2 F8 89.92(17)
F7 Sb2 F9 178.6(2)
F7 Sb2 F10 89.7(2)
F9 Sb2 F8 90.1(2)
F10 Sb2 F8 179.2(2)
F10 Sb2 F9 90.22(16)
F11 Sb2 F7 90.26(19)
F11 Sb2 F8 89.30(19)
F11 Sb2 F9 88.32(18)
F11 Sb2 F10 89.95(19)
F12 Sb2 F7 91.1(2)
F12 Sb2 F8 90.23(19)
F12 Sb2 F9 90.3(2)
F12 Sb2 F10 90.52(19)
F12 Sb2 F11 178.5(2)
C1 Cu1 C9 98.6(3)
C2 Cu1 C1 33.9(3)
C2 Cu1 C9 131.7(3)
C2 Cu1 C10 165.4(3)
C10 Cu1 C1 131.5(3)
C10 Cu1 C9 34.2(2)
C17 Cu1 C1 130.4(3)
C17 Cu1 C2 97.1(3)
C17 Cu1 C9 131.0(3)
C17 Cu1 C10 97.4(3)
C23 Cu2 C22 34.3(2)
C23 Cu2 C30 165.2(3)
C23 Cu2 C31 130.8(3)
C30 Cu2 C22 131.2(3)
C30 Cu2 C31 34.4(3)
C31 Cu2 C22 97.4(3)
C38 Cu2 C22 131.9(3)
C38 Cu2 C23 98.0(3)
C38 Cu2 C30 96.8(3)
C38 Cu2 C31 130.7(3)
C17 N1 C18 177.5(6)
C38 N2 C39 177.7(6)
C2 C1 Cu1 71.5(5)
C2 C1 C8 153.3(7)
C8 C1 Cu1 135.1(5)
C1 C2 Cu1 74.6(5)
C1 C2 C3 157.1(8)
C3 C2 Cu1 128.2(6)
C2 C3 H3A 110.2
C2 C3 H3B 110.2
C2 C3 C4 107.6(6)
H3A C3 H3B 108.5
C4 C3 H3A 110.2
C4 C3 H3B 110.2
C3 C4 H4A 108.6
C3 C4 H4B 108.6
H4A C4 H4B 107.6
C5 C4 C3 114.7(6)
C5 C4 H4A 108.6
C5 C4 H4B 108.6
C4 C5 H5A 107.7
C4 C5 H5B 107.7
C4 C5 C6 118.4(5)
H5A C5 H5B 107.1
C6 C5 H5A 107.7
C6 C5 H5B 107.7
C5 C6 H6A 107.5
C5 C6 H6B 107.5
H6A C6 H6B 107.0
C7 C6 C5 119.3(5)
C7 C6 H6A 107.5
C7 C6 H6B 107.5
C6 C7 H7A 107.9
C6 C7 H7B 107.9
C6 C7 C8 117.6(5)
H7A C7 H7B 107.2
C8 C7 H7A 107.9
C8 C7 H7B 107.9
C1 C8 C7 108.0(5)
C1 C8 H8A 110.1
C1 C8 H8B 110.1
C7 C8 H8A 110.1
C7 C8 H8B 110.1
H8A C8 H8B 108.4
C10 C9 Cu1 70.9(4)
C10 C9 C16 153.9(6)
C16 C9 Cu1 135.1(4)
C9 C10 Cu1 74.8(4)
C9 C10 C11 157.2(6)
C11 C10 Cu1 127.9(4)
C10 C11 H11A 110.1
C10 C11 H11B 110.1
C10 C11 C12 107.9(5)
H11A C11 H11B 108.4
C12 C11 H11A 110.1
C12 C11 H11B 110.1
C11 C12 H12A 108.6
C11 C12 H12B 108.6
H12A C12 H12B 107.5
C13 C12 C11 114.8(5)
C13 C12 H12A 108.6
C13 C12 H12B 108.6
C12 C13 H13A 108.1
C12 C13 H13B 108.1
C12 C13 C14 116.9(5)
H13A C13 H13B 107.3
C14 C13 H13A 108.1
C14 C13 H13B 108.1
C13 C14 H14A 107.9
C13 C14 H14B 107.9
H14A C14 H14B 107.2
C15 C14 C13 117.4(5)
C15 C14 H14A 107.9
C15 C14 H14B 107.9
C14 C15 H15A 108.2
C14 C15 H15B 108.2
C14 C15 C16 116.1(5)
H15A C15 H15B 107.4
C16 C15 H15A 108.2
C16 C15 H15B 108.2
C9 C16 C15 108.7(5)
C9 C16 H16A 109.9
C9 C16 H16B 109.9
C15 C16 H16A 109.9
C15 C16 H16B 109.9
H16A C16 H16B 108.3
N1 C17 Cu1 178.2(5)
N1 C18 C19 106.4(5)
N1 C18 C20 106.9(5)
N1 C18 C21 107.9(5)
C20 C18 C19 110.0(5)
C21 C18 C19 112.2(5)
C21 C18 C20 113.1(6)
C18 C19 H19A 109.5
C18 C19 H19B 109.5
C18 C19 H19C 109.5
H19A C19 H19B 109.5
H19A C19 H19C 109.5
H19B C19 H19C 109.5
C18 C20 H20A 109.5
C18 C20 H20B 109.5
C18 C20 H20C 109.5
H20A C20 H20B 109.5
H20A C20 H20C 109.5
H20B C20 H20C 109.5
C18 C21 H21A 109.5
C18 C21 H21B 109.5
C18 C21 H21C 109.5
H21A C21 H21B 109.5
H21A C21 H21C 109.5
H21B C21 H21C 109.5
C23 C22 Cu2 70.8(4)
C23 C22 C29 154.1(6)
C29 C22 Cu2 135.1(4)
C22 C23 Cu2 74.9(4)
C22 C23 C24 156.5(6)
C24 C23 Cu2 128.6(4)
C23 C24 H24A 110.0
C23 C24 H24B 110.0
C23 C24 C25 108.4(5)
H24A C24 H24B 108.4
C25 C24 H24A 110.0
C25 C24 H24B 110.0
C24 C25 H25A 108.8
C24 C25 H25B 108.8
C24 C25 C26 113.7(5)
H25A C25 H25B 107.7
C26 C25 H25A 108.8
C26 C25 H25B 108.8
C25 C26 H26A 108.2
C25 C26 H26B 108.2
C25 C26 C27 116.4(5)
H26A C26 H26B 107.3
C27 C26 H26A 108.2
C27 C26 H26B 108.2
C26 C27 H27A 108.0
C26 C27 H27B 108.0
H27A C27 H27B 107.3
C28 C27 C26 117.1(5)
C28 C27 H27A 108.0
C28 C27 H27B 108.0
C27 C28 H28A 108.2
C27 C28 H28B 108.2
H28A C28 H28B 107.4
C29 C28 C27 116.3(5)
C29 C28 H28A 108.2
C29 C28 H28B 108.2
C22 C29 C28 109.8(5)
C22 C29 H29A 109.7
C22 C29 H29B 109.7
C28 C29 H29A 109.7
C28 C29 H29B 109.7
H29A C29 H29B 108.2
C31 C30 Cu2 74.0(5)
C31 C30 C37 157.5(8)
C37 C30 Cu2 128.2(6)
C30 C31 Cu2 71.6(5)
C30 C31 C32 152.1(7)
C32 C31 Cu2 136.2(5)
C31 C32 H32A 109.9
C31 C32 H32B 109.9
C31 C32 C33 109.1(5)
H32A C32 H32B 108.3
C33 C32 H32A 109.9
C33 C32 H32B 109.9
C32 C33 H33A 108.1
C32 C33 H33B 108.1
C32 C33 C34 116.8(5)
H33A C33 H33B 107.3
C34 C33 H33A 108.1
C34 C33 H33B 108.1
C33 C34 H34A 107.8
C33 C34 H34B 107.8
C33 C34 C35 118.1(5)
H34A C34 H34B 107.1
C35 C34 H34A 107.8
C35 C34 H34B 107.8
C34 C35 H35A 107.9
C34 C35 H35B 107.9
H35A C35 H35B 107.2
C36 C35 C34 117.7(5)
C36 C35 H35A 107.9
C36 C35 H35B 107.9
C35 C36 H36A 108.8
C35 C36 H36B 108.8
C35 C36 C37 113.8(5)
H36A C36 H36B 107.7
C37 C36 H36A 108.8
C37 C36 H36B 108.8
C30 C37 C36 107.8(6)
C30 C37 H37A 110.2
C30 C37 H37B 110.2
C36 C37 H37A 110.2
C36 C37 H37B 110.2
H37A C37 H37B 108.5
N2 C38 Cu2 178.4(6)
N2 C39 C40 107.9(6)
N2 C39 C41 106.6(5)
N2 C39 C42 107.5(5)
C40 C39 C41 111.4(6)
C40 C39 C42 111.4(6)
C42 C39 C41 111.7(6)
C39 C40 H40A 109.5
C39 C40 H40B 109.5
C39 C40 H40C 109.5
H40A C40 H40B 109.5
H40A C40 H40C 109.5
H40B C40 H40C 109.5
C39 C41 H41A 109.5
C39 C41 H41B 109.5
C39 C41 H41C 109.5
H41A C41 H41B 109.5
H41A C41 H41C 109.5
H41B C41 H41C 109.5
C39 C42 H42A 109.5
C39 C42 H42B 109.5
C39 C42 H42C 109.5
H42A C42 H42B 109.5
H42A C42 H42C 109.5
H42B C42 H42C 109.5

loop_
_geom_bond_atom_site_label_1
_geom_bond_atom_site_label_2
_geom_bond_distance
Sb1 F1 1.870(4)
Sb1 F2 1.877(4)
Sb1 F3 1.865(4)
Sb1 F4 1.878(4)
Sb1 F5 1.864(4)
Sb1 F6 1.872(4)
Sb2 F7 1.873(4)
Sb2 F8 1.879(4)
Sb2 F9 1.874(4)
Sb2 F10 1.874(4)
Sb2 F11 1.870(3)
Sb2 F12 1.857(4)
Cu1 C1 2.061(6)
Cu1 C2 2.027(8)
Cu1 C9 2.072(5)
Cu1 C10 2.029(6)
Cu1 C17 1.912(7)
Cu2 C22 2.083(6)
Cu2 C23 2.037(6)
Cu2 C30 2.042(7)
Cu2 C31 2.069(6)
Cu2 C38 1.937(7)
N1 C17 1.140(9)
N1 C18 1.476(8)
N2 C38 1.129(9)
N2 C39 1.460(9)
C1 C2 1.192(10)
C1 C8 1.493(9)
C2 C3 1.486(10)
C3 H3A 0.9900
C3 H3B 0.9900
C3 C4 1.546(9)
C4 H4A 0.9900
C4 H4B 0.9900
C4 C5 1.525(9)
C5 H5A 0.9900
C5 H5B 0.9900
C5 C6 1.563(9)
C6 H6A 0.9900
C6 H6B 0.9900
C6 C7 1.529(9)
C7 H7A 0.9900
C7 H7B 0.9900
C7 C8 1.540(8)
C8 H8A 0.9900
C8 H8B 0.9900
C9 C10 1.207(8)
C9 C16 1.484(8)
C10 C11 1.478(8)
C11 H11A 0.9900
C11 H11B 0.9900
C11 C12 1.538(9)
C12 H12A 0.9900
C12 H12B 0.9900
C12 C13 1.527(9)
C13 H13A 0.9900
C13 H13B 0.9900
C13 C14 1.553(8)
C14 H14A 0.9900
C14 H14B 0.9900
C14 C15 1.533(8)
C15 H15A 0.9900
C15 H15B 0.9900
C15 C16 1.545(8)
C16 H16A 0.9900
C16 H16B 0.9900
C18 C19 1.542(10)
C18 C20 1.536(8)
C18 C21 1.500(9)
C19 H19A 0.9800
C19 H19B 0.9800
C19 H19C 0.9800
C20 H20A 0.9800
C20 H20B 0.9800
C20 H20C 0.9800
C21 H21A 0.9800
C21 H21B 0.9800
C21 H21C 0.9800
C22 C23 1.214(8)
C22 C29 1.470(8)
C23 C24 1.476(8)
C24 H24A 0.9900
C24 H24B 0.9900
C24 C25 1.537(9)
C25 H25A 0.9900
C25 H25B 0.9900
C25 C26 1.549(9)
C26 H26A 0.9900
C26 H26B 0.9900
C26 C27 1.548(8)
C27 H27A 0.9900
C27 H27B 0.9900
C27 C28 1.535(8)
C28 H28A 0.9900
C28 H28B 0.9900
C28 C29 1.528(8)
C29 H29A 0.9900
C29 H29B 0.9900
C30 C31 1.218(10)
C30 C37 1.462(9)
C31 C32 1.486(8)
C32 H32A 0.9900
C32 H32B 0.9900
C32 C33 1.529(8)
C33 H33A 0.9900
C33 H33B 0.9900
C33 C34 1.539(9)
C34 H34A 0.9900
C34 H34B 0.9900
C34 C35 1.546(8)
C35 H35A 0.9900
C35 H35B 0.9900
C35 C36 1.540(9)
C36 H36A 0.9900
C36 H36B 0.9900
C36 C37 1.543(9)
C37 H37A 0.9900
C37 H37B 0.9900
C39 C40 1.515(10)
C39 C41 1.529(9)
C39 C42 1.528(8)
C40 H40A 0.9800
C40 H40B 0.9800
C40 H40C 0.9800
C41 H41A 0.9800
C41 H41B 0.9800
C41 H41C 0.9800
C42 H42A 0.9800
C42 H42B 0.9800
C42 H42C 0.9800

loop_
_geom_torsion_atom_site_label_1
_geom_torsion_atom_site_label_2
_geom_torsion_atom_site_label_3
_geom_torsion_atom_site_label_4
_geom_torsion
Cu1 C1 C2 C3 174.8(19)
Cu1 C1 C8 C7 -148.9(5)
Cu1 C2 C3 C4 -174.8(4)
Cu1 C9 C10 C11 176.3(17)
Cu1 C9 C16 C15 -164.8(4)
Cu1 C10 C11 C12 -164.5(5)
Cu2 C22 C23 C24 -177.5(16)
Cu2 C22 C29 C28 166.5(4)
Cu2 C23 C24 C25 163.0(5)
Cu2 C30 C31 C32 174.7(12)
Cu2 C30 C37 C36 174.4(4)
Cu2 C31 C32 C33 149.3(5)
C1 C2 C3 C4 12(2)
C2 C1 C8 C7 24.8(15)
C2 C3 C4 C5 -49.8(8)
C3 C4 C5 C6 92.8(7)
C4 C5 C6 C7 -104.3(7)
C5 C6 C7 C8 84.7(7)
C6 C7 C8 C1 -51.3(7)
C8 C1 C2 Cu1 -175.3(13)
C8 C1 C2 C3 -1(3)
C9 C10 C11 C12 20.0(19)
C10 C9 C16 C15 15.2(15)
C10 C11 C12 C13 -48.5(8)
C11 C12 C13 C14 90.6(7)
C12 C13 C14 C15 -111.0(6)
C13 C14 C15 C16 88.5(6)
C14 C15 C16 C9 -45.6(7)
C16 C9 C10 Cu1 -180.0(13)
C16 C9 C10 C11 -4(3)
C22 C23 C24 C25 -20.1(18)
C23 C22 C29 C28 -12.7(15)
C23 C24 C25 C26 48.6(7)
C24 C25 C26 C27 -91.4(7)
C25 C26 C27 C28 112.1(6)
C26 C27 C28 C29 -87.5(6)
C27 C28 C29 C22 43.8(7)
C29 C22 C23 Cu2 179.4(13)
C29 C22 C23 C24 2(3)
C30 C31 C32 C33 -23.4(15)
C31 C30 C37 C36 -15(2)
C31 C32 C33 C34 50.8(7)
C32 C33 C34 C35 -86.0(7)
C33 C34 C35 C36 106.7(6)
C34 C35 C36 C37 -93.6(7)
C35 C36 C37 C30 50.3(7)
C37 C30 C31 Cu2 -172.0(18)
C37 C30 C31 C32 3(3)
